data_2227704
loop_
_publ_author_name
'Razzaq, Syed Naeem'
'Khan, Islam Ullah'
'\,Sahin, Onur'
'B\"uy\"ukg\"ung\"or, Orhan'

_publ_section_title
;
 Lamotriginium dihydrogen phosphate--4-(dimethylamino)benzaldehyde
 (1/1)
;
_journal_coeditor_code JH2198
_journal_issue 10
_journal_name_full 'Acta Crystallographica Section E'
_journal_page_first o2558
_journal_paper_doi 10.1107/S1600536810034884
_journal_volume 66
_journal_year 2010
_chemical_formula_iupac 'C9 H8 Cl2 N5 +, H2 P O4 -, C9 H11 N O'
_chemical_formula_moiety 'C9 H8 Cl2 N5 +, H2 O4 P -, C9 H11 N O'
_chemical_formula_sum 'C18 H21 Cl2 N6 O5 P'
_chemical_formula_weight 503.28
_chemical_name_common
;
Lamotriginium dihydrogen phosphate--4-(dimethylamino)benzaldehyde (1/1)
;
_chemical_name_systematic
;
3,5-diamino-6-(2,3-dichlorophenyl)-1,2,4-triazin-2-ium
dihydrogen phosphate--4-(dimethylamino)benzaldehyde (1/1)
;
_space_group_IT_number 2
_symmetry_cell_setting triclinic
_symmetry_space_group_name_Hall '-P 1'
_symmetry_space_group_name_H-M 'P -1'
_atom_sites_solution_hydrogens geom
_atom_sites_solution_primary direct
_atom_sites_solution_secondary difmap
_cell_angle_alpha 98.665(3)
_cell_angle_beta 98.131(4)
_cell_angle_gamma 99.746(3)
_cell_formula_units_Z 2
_cell_length_a 8.1586(4)
_cell_length_b 10.5206(6)
_cell_length_c 13.6359(7)
_cell_measurement_reflns_used 8437
_cell_measurement_temperature 296
_cell_measurement_theta_max 27.96
_cell_measurement_theta_min 2.29
_cell_volume 1123.49(10)
_computing_cell_refinement 'SAINT (Bruker, 2002)'
_computing_data_collection 'APEX2 (Bruker, 2005)'
_computing_data_reduction 'SAINT (Bruker, 2002)'
_computing_molecular_graphics 'ORTEP-3 for Windows (Farrugia, 1997)'
_computing_publication_material 'WinGX (Farrugia, 1999)'
_computing_structure_refinement 'SHELXL97 (Sheldrick, 2008)'
_computing_structure_solution 'SHELXS97 (Sheldrick, 2008)'
_diffrn_ambient_temperature 296
_diffrn_measured_fraction_theta_full 0.980
_diffrn_measured_fraction_theta_max 0.980
_diffrn_measurement_device_type 'Bruker Kappa APEXII CCD area detector'
_diffrn_measurement_method 'phi and omega scans'
_diffrn_radiation_monochromator graphite
_diffrn_radiation_source 'fine-focus sealed tube'
_diffrn_radiation_type MoK\a
_diffrn_radiation_wavelength 0.71073
_diffrn_reflns_av_R_equivalents 0.0305
_diffrn_reflns_av_sigmaI/netI 0.0280
_diffrn_reflns_limit_h_max 9
_diffrn_reflns_limit_h_min -10
_diffrn_reflns_limit_k_max 12
_diffrn_reflns_limit_k_min -12
_diffrn_reflns_limit_l_max 16
_diffrn_reflns_limit_l_min -16
_diffrn_reflns_number 19715
_diffrn_reflns_theta_full 26.00
_diffrn_reflns_theta_max 26.00
_diffrn_reflns_theta_min 1.53
_exptl_absorpt_coefficient_mu 0.403
_exptl_absorpt_correction_type none
_exptl_crystal_colour Yellow
_exptl_crystal_density_diffrn 1.488
_exptl_crystal_density_method 'not measured'
_exptl_crystal_description prism
_exptl_crystal_F_000 520
_exptl_crystal_size_max 0.31
_exptl_crystal_size_mid 0.27
_exptl_crystal_size_min 0.25
_refine_diff_density_max 1.815
_refine_diff_density_min -0.544
_refine_ls_extinction_method none
_refine_ls_goodness_of_fit_ref 1.071
_refine_ls_hydrogen_treatment mixed
_refine_ls_matrix_type full
_refine_ls_number_parameters 315
_refine_ls_number_reflns 4310
_refine_ls_number_restraints 8
_refine_ls_restrained_S_all 1.070
_refine_ls_R_factor_all 0.0916
_refine_ls_R_factor_gt 0.0679
_refine_ls_shift/su_max 0.011
_refine_ls_shift/su_mean 0.001
_refine_ls_structure_factor_coef Fsqd
_refine_ls_weighting_details 'calc w=1/[\s^2^(Fo^2^)+(0.1269P)^2^+2.4260P] where P=(Fo^2^+2Fc^2^)/3'
_refine_ls_weighting_scheme calc
_refine_ls_wR_factor_gt 0.1999
_refine_ls_wR_factor_ref 0.2395
_reflns_number_gt 3219
_reflns_number_total 4310
_reflns_threshold_expression I>2\s(I)
_cod_data_source_file jh2198.cif
_cod_data_source_block I
_cod_database_code 2227704
_cod_database_fobs_code 2227704

loop_
_symmetry_equiv_pos_as_xyz
'x, y, z'
'-x, -y, -z'

loop_
_atom_site_type_symbol
_atom_site_label
_atom_site_fract_x
_atom_site_fract_y
_atom_site_fract_z
_atom_site_U_iso_or_equiv
_atom_site_adp_type
_atom_site_calc_flag
_atom_site_refinement_flags
_atom_site_occupancy
_atom_site_disorder_assembly
_atom_site_disorder_group
C C1 0.1434(6) 0.8025(4) 0.0052(3) 0.0389(10) Uani d . 1 . .
C C2 0.1627(6) 0.8530(4) -0.0804(3) 0.0431(10) Uani d . 1 . .
C C3 0.0246(7) 0.8825(5) -0.1405(4) 0.0511(12) Uani d . 1 . .
C C4 -0.1267(7) 0.8634(5) -0.1102(4) 0.0529(13) Uani d . 1 . .
H H4 -0.2188 0.8840 -0.1487 0.064 Uiso calc R 1 . .
C C5 -0.1487(7) 0.8146(6) -0.0248(4) 0.0577(13) Uani d . 1 . .
H H5 -0.2550 0.8049 -0.0065 0.069 Uiso calc R 1 . .
C C6 -0.0185(6) 0.7787(5) 0.0361(5) 0.0570(14) Uani d . 1 . .
H H6 -0.0353 0.7419 0.0926 0.068 Uiso calc R 1 . .
C C7 0.2925(6) 0.7763(4) 0.0699(3) 0.0378(9) Uani d . 1 . .
C C8 0.3738(5) 0.6668(4) 0.0404(3) 0.0372(9) Uani d . 1 . .
C C9 0.5728(5) 0.7406(4) 0.1818(3) 0.0301(8) Uani d . 1 . .
C C10 0.2160(5) 0.5795(4) 0.2953(3) 0.0366(9) Uani d . 1 . .
C C11 0.2531(7) 0.4619(5) 0.2513(4) 0.0506(12) Uani d . 1 . .
H H11 0.1751 0.4067 0.1995 0.061 Uiso calc R 1 . .
C C12 0.4023(7) 0.4262(5) 0.2830(4) 0.0578(14) Uani d . 1 . .
H H12 0.4235 0.3466 0.2530 0.069 Uiso calc R 1 . .
C C13 0.5258(6) 0.5084(5) 0.3607(3) 0.0421(10) Uani d . 1 . .
C C14 0.4861(5) 0.6265(4) 0.4056(3) 0.0388(10) Uani d . 1 . .
H H14 0.5626 0.6817 0.4581 0.047 Uiso calc R 1 . .
C C15 0.3367(5) 0.6605(4) 0.3728(3) 0.0380(9) Uani d . 1 . .
H H15 0.3142 0.7397 0.4027 0.046 Uiso calc R 1 . .
C C16 0.0600(6) 0.6187(4) 0.2665(3) 0.0416(10) Uani d . 1 . .
H H16 0.0468 0.6993 0.2997 0.050 Uiso calc R 1 . .
C C17 0.8050(7) 0.5653(6) 0.4645(5) 0.0649(15) Uani d . 1 . .
H H17A 0.7933 0.6538 0.4610 0.097 Uiso calc R 1 . .
H H17B 0.9142 0.5534 0.4510 0.097 Uiso calc R 1 . .
H H17C 0.7933 0.5480 0.5306 0.097 Uiso calc R 1 . .
C C18 0.7119(9) 0.3496(7) 0.3527(6) 0.080(2) Uani d . 1 . .
H H18A 0.6212 0.2815 0.3586 0.120 Uiso calc R 1 . .
H H18B 0.8149 0.3387 0.3913 0.120 Uiso calc R 1 . .
H H18C 0.7238 0.3447 0.2833 0.120 Uiso calc R 1 . .
N N1 0.3508(5) 0.8558(3) 0.1537(3) 0.0387(8) Uani d . 1 . .
N N2 0.4890(4) 0.8348(3) 0.2110(2) 0.0348(8) Uani d D 1 . .
H H2 0.525(7) 0.894(4) 0.265(3) 0.062(17) Uiso d D 1 . .
N N3 0.5143(4) 0.6533(3) 0.0951(2) 0.0351(8) Uani d . 1 . .
N N4 0.7119(5) 0.7329(4) 0.2380(3) 0.0386(8) Uani d D 1 . .
H H4A 0.752(6) 0.662(3) 0.225(4) 0.046 Uiso d D 1 . .
H H4B 0.755(6) 0.784(4) 0.294(2) 0.046 Uiso d D 1 . .
N N5 0.3095(6) 0.5793(4) -0.0417(3) 0.0549(12) Uani d D 1 . .
H H5A 0.358(7) 0.514(4) -0.064(4) 0.066 Uiso d D 1 . .
H H5B 0.207(4) 0.574(6) -0.073(4) 0.066 Uiso d D 1 . .
N N6 0.6754(6) 0.4756(4) 0.3905(4) 0.0564(11) Uani d . 1 . .
Cl Cl1 0.36141(18) 0.88738(17) -0.11201(11) 0.0679(5) Uani d . 1 . .
Cl Cl2 0.0485(3) 0.9446(2) -0.24770(12) 0.0872(6) Uani d . 1 . .
P P1 0.73789(13) 0.97774(10) 0.46306(8) 0.0335(3) Uani d . 1 . .
O O1 0.6763(4) 0.9254(4) 0.5559(2) 0.0525(9) Uani d D 1 . .
H H1 0.600(6) 0.955(6) 0.578(5) 0.07(2) Uiso d D 1 . .
O O2 0.5893(4) 0.9922(3) 0.3893(2) 0.0387(7) Uani d . 1 . .
O O3 0.8488(4) 1.1173(3) 0.5014(3) 0.0515(9) Uani d D 1 . .
H H3 0.949(3) 1.122(6) 0.521(5) 0.07(2) Uiso d D 1 . .
O O4 0.8423(3) 0.8862(3) 0.4206(2) 0.0380(7) Uani d . 1 . .
O O5 -0.0585(4) 0.5567(3) 0.2023(3) 0.0540(9) Uani d . 1 . .

loop_
_atom_site_aniso_label
_atom_site_aniso_U_11
_atom_site_aniso_U_22
_atom_site_aniso_U_33
_atom_site_aniso_U_12
_atom_site_aniso_U_13
_atom_site_aniso_U_23
C1 0.042(2) 0.035(2) 0.036(2) 0.0089(17) -0.0034(18) 0.0011(17)
C2 0.043(3) 0.043(2) 0.038(2) 0.0045(19) 0.0011(19) -0.0010(19)
C3 0.061(3) 0.044(3) 0.042(3) 0.007(2) -0.008(2) 0.006(2)
C4 0.055(3) 0.046(3) 0.052(3) 0.013(2) -0.009(2) 0.003(2)
C5 0.043(3) 0.066(3) 0.065(3) 0.016(2) 0.005(2) 0.012(3)
C6 0.032(2) 0.060(3) 0.073(4) 0.018(2) -0.003(2) -0.005(3)
C7 0.042(2) 0.036(2) 0.032(2) 0.0090(18) -0.0045(17) 0.0000(16)
C8 0.038(2) 0.036(2) 0.033(2) 0.0109(17) -0.0067(17) -0.0009(16)
C9 0.029(2) 0.033(2) 0.0252(18) 0.0041(15) 0.0014(15) 0.0032(15)
C10 0.036(2) 0.036(2) 0.035(2) 0.0088(17) -0.0029(17) 0.0038(17)
C11 0.053(3) 0.041(2) 0.048(3) 0.013(2) -0.013(2) -0.005(2)
C12 0.061(3) 0.044(3) 0.064(3) 0.025(2) -0.006(3) -0.006(2)
C13 0.037(2) 0.049(3) 0.043(2) 0.0137(19) 0.0019(18) 0.012(2)
C14 0.031(2) 0.040(2) 0.041(2) 0.0042(17) -0.0025(17) 0.0046(18)
C15 0.037(2) 0.035(2) 0.039(2) 0.0071(17) 0.0007(17) 0.0016(17)
C16 0.041(2) 0.045(2) 0.037(2) 0.0151(19) -0.0046(18) 0.0030(19)
C17 0.041(3) 0.080(4) 0.076(4) 0.020(3) -0.007(3) 0.029(3)
C18 0.075(5) 0.080(4) 0.094(5) 0.051(4) 0.005(4) 0.015(4)
N1 0.040(2) 0.0405(19) 0.0329(18) 0.0127(15) -0.0031(15) 0.0026(15)
N2 0.0364(19) 0.0372(19) 0.0262(17) 0.0101(15) -0.0037(14) -0.0035(14)
N3 0.0362(19) 0.0362(18) 0.0286(17) 0.0111(14) -0.0045(14) -0.0028(14)
N4 0.036(2) 0.045(2) 0.0290(17) 0.0139(16) -0.0065(14) -0.0063(15)
N5 0.056(3) 0.049(2) 0.046(2) 0.023(2) -0.0238(19) -0.0178(18)
N6 0.049(3) 0.062(3) 0.063(3) 0.025(2) 0.001(2) 0.019(2)
Cl1 0.0536(8) 0.0924(11) 0.0575(8) 0.0018(7) 0.0109(6) 0.0257(7)
Cl2 0.0991(13) 0.1090(14) 0.0548(9) 0.0153(10) -0.0059(8) 0.0430(9)
P1 0.0261(5) 0.0405(6) 0.0291(5) 0.0093(4) -0.0027(4) -0.0049(4)
O1 0.042(2) 0.083(3) 0.0402(18) 0.0265(18) 0.0094(15) 0.0162(17)
O2 0.0304(15) 0.0498(17) 0.0313(15) 0.0123(12) -0.0043(11) -0.0031(12)
O3 0.0325(18) 0.0419(18) 0.068(2) 0.0122(14) -0.0107(15) -0.0153(15)
O4 0.0284(15) 0.0406(16) 0.0378(15) 0.0082(12) -0.0023(11) -0.0094(12)
O5 0.046(2) 0.060(2) 0.0463(19) 0.0173(16) -0.0176(15) -0.0037(16)

loop_
_atom_type_symbol
_atom_type_description
_atom_type_scat_dispersion_real
_atom_type_scat_dispersion_imag
_atom_type_scat_source
C C 0.0033 0.0016 'International Tables Vol C Tables 4.2.6.8 and 6.1.1.4'
H H 0.0000 0.0000 'International Tables Vol C Tables 4.2.6.8 and 6.1.1.4'
N N 0.0061 0.0033 'International Tables Vol C Tables 4.2.6.8 and 6.1.1.4'
Cl Cl 0.1484 0.1585 'International Tables Vol C Tables 4.2.6.8 and 6.1.1.4'
P P 0.1023 0.0942 'International Tables Vol C Tables 4.2.6.8 and 6.1.1.4'
O O 0.0106 0.0060 'International Tables Vol C Tables 4.2.6.8 and 6.1.1.4'

loop_
_geom_angle_atom_site_label_1
_geom_angle_atom_site_label_2
_geom_angle_atom_site_label_3
_geom_angle_site_symmetry_1
_geom_angle_site_symmetry_3
_geom_angle
_geom_angle_publ_flag
C2 C1 C6 . . 120.9(4) ?
C2 C1 C7 . . 120.1(4) ?
C6 C1 C7 . . 118.9(4) ?
C1 C2 C3 . . 120.9(4) ?
C1 C2 Cl1 . . 119.6(4) ?
C3 C2 Cl1 . . 119.4(4) ?
C4 C3 C2 . . 118.2(5) ?
C4 C3 Cl2 . . 120.9(4) ?
C2 C3 Cl2 . . 120.9(4) ?
C3 C4 C5 . . 121.9(5) ?
C3 C4 H4 . . 119.0 ?
C5 C4 H4 . . 119.0 ?
C4 C5 C6 . . 122.8(5) ?
C4 C5 H5 . . 118.6 ?
C6 C5 H5 . . 118.6 ?
C5 C6 C1 . . 115.1(5) ?
C5 C6 H6 . . 122.4 ?
C1 C6 H6 . . 122.4 ?
N1 C7 C8 . . 120.0(4) ?
N1 C7 C1 . . 117.6(4) ?
C8 C7 C1 . . 122.3(3) ?
N5 C8 N3 . . 118.3(4) ?
N5 C8 C7 . . 121.0(4) ?
N3 C8 C7 . . 120.7(4) ?
N4 C9 N2 . . 119.3(3) ?
N4 C9 N3 . . 119.7(4) ?
N2 C9 N3 . . 121.1(3) ?
C11 C10 C15 . . 118.0(4) ?
C11 C10 C16 . . 122.8(4) ?
C15 C10 C16 . . 119.2(4) ?
C12 C11 C10 . . 121.0(4) ?
C12 C11 H11 . . 119.5 ?
C10 C11 H11 . . 119.5 ?
C11 C12 C13 . . 121.3(4) ?
C11 C12 H12 . . 119.4 ?
C13 C12 H12 . . 119.4 ?
N6 C13 C14 . . 121.1(4) ?
N6 C13 C12 . . 121.6(4) ?
C14 C13 C12 . . 117.3(4) ?
C15 C14 C13 . . 120.6(4) ?
C15 C14 H14 . . 119.7 ?
C13 C14 H14 . . 119.7 ?
C14 C15 C10 . . 121.9(4) ?
C14 C15 H15 . . 119.1 ?
C10 C15 H15 . . 119.1 ?
O5 C16 C10 . . 126.5(4) ?
O5 C16 H16 . . 116.8 ?
C10 C16 H16 . . 116.8 ?
N6 C17 H17A . . 109.5 ?
N6 C17 H17B . . 109.5 ?
H17A C17 H17B . . 109.5 ?
N6 C17 H17C . . 109.5 ?
H17A C17 H17C . . 109.5 ?
H17B C17 H17C . . 109.5 ?
N6 C18 H18A . . 109.5 ?
N6 C18 H18B . . 109.5 ?
H18A C18 H18B . . 109.5 ?
N6 C18 H18C . . 109.5 ?
H18A C18 H18C . . 109.5 ?
H18B C18 H18C . . 109.5 ?
C7 N1 N2 . . 117.8(3) ?
C9 N2 N1 . . 123.0(3) ?
C9 N2 H2 . . 123(4) ?
N1 N2 H2 . . 113(4) ?
C8 N3 C9 . . 117.1(3) ?
C9 N4 H4A . . 118(3) ?
C9 N4 H4B . . 124(4) ?
H4A N4 H4B . . 117(5) ?
C8 N5 H5A . . 124(4) ?
C8 N5 H5B . . 121(4) ?
H5A N5 H5B . . 114(6) ?
C13 N6 C18 . . 121.9(5) ?
C13 N6 C17 . . 120.8(4) ?
C18 N6 C17 . . 117.2(5) ?
O4 P1 O2 . . 114.31(16) y
O4 P1 O3 . . 109.93(18) y
O2 P1 O3 . . 107.15(19) y
O4 P1 O1 . . 107.16(19) y
O2 P1 O1 . . 110.19(18) y
O3 P1 O1 . . 107.9(2) y
P1 O1 H1 . . 118(5) ?
P1 O3 H3 . . 118(5) ?

loop_
_geom_bond_atom_site_label_1
_geom_bond_atom_site_label_2
_geom_bond_site_symmetry_2
_geom_bond_distance
_geom_bond_publ_flag
C1 C2 . 1.371(6) ?
C1 C6 . 1.436(7) ?
C1 C7 . 1.489(6) ?
C2 C3 . 1.404(7) ?
C2 Cl1 . 1.730(5) ?
C3 C4 . 1.349(8) ?
C3 Cl2 . 1.711(5) ?
C4 C5 . 1.363(8) ?
C4 H4 . 0.9300 ?
C5 C6 . 1.393(7) ?
C5 H5 . 0.9300 ?
C6 H6 . 0.9300 ?
C7 N1 . 1.286(5) y
C7 C8 . 1.458(6) ?
C8 N5 . 1.317(5) ?
C8 N3 . 1.318(5) ?
C9 N4 . 1.298(5) ?
C9 N2 . 1.341(5) ?
C9 N3 . 1.353(5) ?
C10 C11 . 1.392(6) ?
C10 C15 . 1.401(6) ?
C10 C16 . 1.424(6) ?
C11 C12 . 1.366(7) ?
C11 H11 . 0.9300 ?
C12 C13 . 1.419(7) ?
C12 H12 . 0.9300 ?
C13 N6 . 1.348(6) ?
C13 C14 . 1.409(6) ?
C14 C15 . 1.362(6) ?
C14 H14 . 0.9300 ?
C15 H15 . 0.9300 ?
C16 O5 . 1.225(5) y
C16 H16 . 0.9300 ?
C17 N6 . 1.449(7) ?
C17 H17A . 0.9600 ?
C17 H17B . 0.9600 ?
C17 H17C . 0.9600 ?
C18 N6 . 1.443(7) ?
C18 H18A . 0.9600 ?
C18 H18B . 0.9600 ?
C18 H18C . 0.9600 ?
N1 N2 . 1.347(5) ?
N2 H2 . 0.87(2) ?
N4 H4A . 0.87(4) ?
N4 H4B . 0.857(19) ?
N5 H5A . 0.89(5) ?
N5 H5B . 0.87(2) ?
P1 O4 . 1.496(3) y
P1 O2 . 1.506(3) y
P1 O3 . 1.559(3) y
P1 O1 . 1.567(4) y
O1 H1 . 0.82(6) ?
O3 H3 . 0.81(2) ?

loop_
_geom_hbond_atom_site_label_D
_geom_hbond_atom_site_label_H
_geom_hbond_atom_site_label_A
_geom_hbond_site_symmetry_A
_geom_hbond_distance_DH
_geom_hbond_distance_HA
_geom_hbond_distance_DA
_geom_hbond_angle_DHA
O1 H1 O2 2_676 0.82(6) 1.82(5) 2.627(5) 171(7)
O3 H3 O4 2_776 0.81(2) 1.80(2) 2.602(4) 169(7)
N4 H4A O5 1_655 0.87(4) 2.08(3) 2.888(5) 155(5)
N4 H4B O4 . 0.857(19) 1.86(2) 2.719(4) 177(5)
N5 H5A N3 2_665 0.89(5) 2.21(5) 3.088(5) 171(6)
N5 H5B O5 2_565 0.87(2) 2.14(5) 2.799(5) 132(5)
N2 H2 O2 . 0.87(2) 1.81(2) 2.663(4) 170(6)

loop_
_geom_torsion_atom_site_label_1
_geom_torsion_atom_site_label_2
_geom_torsion_atom_site_label_3
_geom_torsion_atom_site_label_4
_geom_torsion_site_symmetry_1
_geom_torsion_site_symmetry_2
_geom_torsion_site_symmetry_3
_geom_torsion_site_symmetry_4
_geom_torsion
_geom_torsion_publ_flag
C6 C1 C2 C3 . . . . -0.1(7) ?
C7 C1 C2 C3 . . . . -177.8(4) ?
C6 C1 C2 Cl1 . . . . 177.0(4) ?
C7 C1 C2 Cl1 . . . . -0.6(6) ?
C1 C2 C3 C4 . . . . 1.8(7) ?
Cl1 C2 C3 C4 . . . . -175.4(4) ?
C1 C2 C3 Cl2 . . . . -179.6(3) ?
Cl1 C2 C3 Cl2 . . . . 3.2(6) ?
C2 C3 C4 C5 . . . . -1.2(7) ?
Cl2 C3 C4 C5 . . . . -179.7(4) ?
C3 C4 C5 C6 . . . . -1.3(8) ?
C4 C5 C6 C1 . . . . 2.9(8) ?
C2 C1 C6 C5 . . . . -2.1(7) ?
C7 C1 C6 C5 . . . . 175.6(4) ?
C2 C1 C7 N1 . . . . 105.5(5) ?
C6 C1 C7 N1 . . . . -72.2(6) ?
C2 C1 C7 C8 . . . . -73.4(6) ?
C6 C1 C7 C8 . . . . 108.9(5) ?
N1 C7 C8 N5 . . . . 175.3(5) ?
C1 C7 C8 N5 . . . . -5.8(7) ?
N1 C7 C8 N3 . . . . -4.9(7) ?
C1 C7 C8 N3 . . . . 173.9(4) ?
C15 C10 C11 C12 . . . . 0.3(8) ?
C16 C10 C11 C12 . . . . -178.2(5) ?
C10 C11 C12 C13 . . . . -0.9(9) ?
C11 C12 C13 N6 . . . . -178.1(5) ?
C11 C12 C13 C14 . . . . 1.6(8) ?
N6 C13 C14 C15 . . . . 177.9(4) ?
C12 C13 C14 C15 . . . . -1.8(7) ?
C13 C14 C15 C10 . . . . 1.2(7) ?
C11 C10 C15 C14 . . . . -0.4(7) ?
C16 C10 C15 C14 . . . . 178.1(4) ?
C11 C10 C16 O5 . . . . 0.5(8) ?
C15 C10 C16 O5 . . . . -177.9(5) ?
C8 C7 N1 N2 . . . . 0.9(6) ?
C1 C7 N1 N2 . . . . -178.0(4) ?
N4 C9 N2 N1 . . . . 174.9(4) ?
N3 C9 N2 N1 . . . . -5.4(6) ?
C7 N1 N2 C9 . . . . 4.1(6) ?
N5 C8 N3 C9 . . . . -176.6(4) ?
C7 C8 N3 C9 . . . . 3.7(6) ?
N4 C9 N3 C8 . . . . -179.1(4) ?
N2 C9 N3 C8 . . . . 1.2(6) ?
C14 C13 N6 C18 . . . . 173.7(5) ?
C12 C13 N6 C18 . . . . -6.7(8) ?
C14 C13 N6 C17 . . . . -4.5(7) ?
C12 C13 N6 C17 . . . . 175.2(5) ?

loop_
_cod_related_entry_id
_cod_related_entry_database
_cod_related_entry_code
1 ChemSpider 30656268
